data_7200167
loop_
_publ_author_name
'Hathwar, Venkatesha R.'
'Manivel, P.'
'Nawaz Khan, F.'
'Guru Row, T. N.'

_publ_section_title
;
 Evaluation of intermolecular interactions in thioisocoumarin derivatives:
 the role of the sulfur atom in generating packing motifs
;
_journal_coden_ASTM CRECF4
_journal_issue 2
_journal_name_full CrystEngComm
_journal_page_first 284
_journal_page_last 291
_journal_paper_doi 10.1039/b807896c
_journal_volume 11
_journal_year 2009
_chemical_compound_source 'see text'
_chemical_formula_moiety 'C13 H8 O2 S'
_chemical_formula_sum 'C13 H8 O2 S'
_chemical_formula_weight 228.26
_chemical_name_common '3-(2- Furyl)-1H-isochromene-1-thione'
_space_group_IT_number 19
_symmetry_cell_setting orthorhombic
_symmetry_Int_Tables_number 19
_symmetry_space_group_name_Hall 'P 2ac 2ab'
_symmetry_space_group_name_H-M 'P 21 21 21'
_atom_sites_solution_hydrogens geom
_atom_sites_solution_primary direct
_atom_sites_solution_secondary difmap
_audit_creation_date 'Aug 07 23:30:28 2008'
_audit_creation_method ' SHELXL-97'
_audit_update_record
;
;
_cell_angle_alpha 90
_cell_angle_beta 90
_cell_angle_gamma 90
_cell_formula_units_Z 4
_cell_length_a 4.0478(6)
_cell_length_b 13.5257(19)
_cell_length_c 19.180(3)
_cell_measurement_reflns_used 2624
_cell_measurement_temperature 290(2)
_cell_measurement_theta_max 24.05
_cell_measurement_theta_min 2.60
_cell_volume 1050.1(3)
_computing_cell_refinement 'Bruker SMART V5.628, (Bruker, 2004)'
_computing_data_collection 'Bruker SMART V5.628, (Bruker, 2004)'
_computing_data_reduction 'Bruker SAINT V6.45a, (Bruker, 2004)'
_computing_molecular_graphics 'Ortep-3 for Windows (Farrugia, 1997) and CAMERON (Watkin et al., 1993)'
_computing_publication_material 'PLATON (Spek, 1990)'
_computing_structure_refinement 'SHELXL-97 (Sheldrick, 1997)'
_computing_structure_solution 'SHELXTL V6.14 (Bruker, 2000)'
_diffrn_ambient_temperature 290(2)
_diffrn_measured_fraction_theta_full 1.000
_diffrn_measured_fraction_theta_max 1.000
_diffrn_measurement_device_type 'Bruker SMART CCD area detector'
_diffrn_measurement_method '\f and \w scans'
_diffrn_radiation_monochromator graphite
_diffrn_radiation_probe x-ray
_diffrn_radiation_source 'fine-focus sealed tube'
_diffrn_radiation_type MoK\a
_diffrn_radiation_wavelength 0.71073
_diffrn_reflns_av_R_equivalents 0.0268
_diffrn_reflns_av_sigmaI/netI 0.0262
_diffrn_reflns_limit_h_max 4
_diffrn_reflns_limit_h_min -4
_diffrn_reflns_limit_k_max 16
_diffrn_reflns_limit_k_min -16
_diffrn_reflns_limit_l_max 23
_diffrn_reflns_limit_l_min -23
_diffrn_reflns_number 7813
_diffrn_reflns_reduction_process
;
;
_diffrn_reflns_theta_full 25.50
_diffrn_reflns_theta_max 25.50
_diffrn_reflns_theta_min 1.84
_diffrn_standards_decay_% 0
_diffrn_standards_number 0
_exptl_absorpt_coefficient_mu 0.286
_exptl_absorpt_correction_T_max 0.9830
_exptl_absorpt_correction_T_min 0.9141
_exptl_absorpt_correction_type multi-scan
_exptl_absorpt_process_details '(SADABS; Sheldrick, 1996)'
_exptl_crystal_colour yellow
_exptl_crystal_density_diffrn 1.444
_exptl_crystal_density_method 'Not Measured'
_exptl_crystal_description plate
_exptl_crystal_F_000 472
_exptl_crystal_size_max 0.49
_exptl_crystal_size_mid 0.09
_exptl_crystal_size_min 0.06
_refine_diff_density_max 0.118
_refine_diff_density_min -0.113
_refine_diff_density_rms 0.029
_refine_ls_abs_structure_details 'Flack(1983), 758 Friedel pairs'
_refine_ls_abs_structure_Flack -0.04(9)
_refine_ls_extinction_method none
_refine_ls_goodness_of_fit_ref 1.085
_refine_ls_hydrogen_treatment refall
_refine_ls_matrix_type full
_refine_ls_number_parameters 177
_refine_ls_number_reflns 1945
_refine_ls_number_restraints 8
_refine_ls_restrained_S_all 1.109
_refine_ls_R_factor_all 0.0401
_refine_ls_R_factor_gt 0.0323
_refine_ls_shift/su_max 0.000
_refine_ls_shift/su_mean 0.000
_refine_ls_structure_factor_coef Fsqd
_refine_ls_weighting_details 'calc w=1/[\s^2^(Fo^2^)+(0.0322P)^2^+0.0944P] where P=(Fo^2^+2Fc^2^)/3'
_refine_ls_weighting_scheme calc
_refine_ls_wR_factor_gt 0.0702
_refine_ls_wR_factor_ref 0.0722
_reflns_number_gt 1710
_reflns_number_total 1945
_reflns_threshold_expression >2sigma(I)
_cod_data_source_file B807896c.txt
_cod_data_source_block vh6_m
_cod_depositor_comments
;
The following automatic conversions were performed:
'_symmetry_cell_setting' value 'Orthorhombic' changed to 'orthorhombic'
according to '/home/saulius/struct/CIF-dictionaries/cif_core.dic'
dictionary named 'cif_core.dic' version 2.4.1 from 2010-06-29.

Automatic conversion script
Id: cif_fix_enum 1527 2010-12-29 10:47:43Z saulius 

 Replaced the incorrect bibliographical reference to the original
 publication with a proper one.
 
 Antanas Vaitkus,
 2019-09-17
;
_cod_database_code 7200167

loop_
_symmetry_equiv_pos_site_id
_symmetry_equiv_pos_as_xyz
1 x,y,z
2 1/2-x,-y,1/2+z
3 1/2+x,1/2-y,-z
4 -x,1/2+y,1/2-z

loop_
_atom_site_label
_atom_site_type_symbol
_atom_site_fract_x
_atom_site_fract_y
_atom_site_fract_z
_atom_site_U_iso_or_equiv
_atom_site_adp_type
_atom_site_occupancy
_atom_site_symmetry_multiplicity
_atom_site_calc_flag
_atom_site_refinement_flags
_atom_site_disorder_assembly
_atom_site_disorder_group
S1 S 0.87860(18) -0.07987(4) 0.15159(3) 0.0610(2) Uani 1 1 d . . .
O1 O 0.9201(4) 0.02890(10) 0.26012(7) 0.0486(4) Uani 1 1 d . . .
O2 O 0.9957(5) 0.16943(11) 0.41637(7) 0.0638(5) Uani 1 1 d . . .
C1 C 0.8077(5) 0.02349(14) 0.19267(10) 0.0433(5) Uani 1 1 d . . .
C2 C 0.8757(6) 0.11190(14) 0.30117(10) 0.0432(5) Uani 1 1 d . . .
C3 C 0.7163(6) 0.19112(15) 0.27829(11) 0.0462(6) Uani 1 1 d D . .
C4 C 0.4219(6) 0.27534(15) 0.18090(12) 0.0521(6) Uani 1 1 d D . .
C5 C 0.3109(7) 0.27494(18) 0.11352(13) 0.0568(6) Uani 1 1 d D . .
C6 C 0.3606(6) 0.19196(17) 0.07139(12) 0.0538(6) Uani 1 1 d D . .
C7 C 0.5197(6) 0.11057(16) 0.09707(11) 0.0485(5) Uani 1 1 d D . .
C8 C 0.6372(5) 0.11000(14) 0.16583(10) 0.0407(5) Uani 1 1 d . . .
C9 C 0.5892(6) 0.19315(14) 0.20844(10) 0.0423(5) Uani 1 1 d . . .
C10 C 1.0296(6) 0.09532(16) 0.36820(10) 0.0470(5) Uani 1 1 d . . .
C11 C 1.2098(6) 0.02103(18) 0.39443(12) 0.0553(6) Uani 1 1 d D . .
C12 C 1.2970(7) 0.0489(2) 0.46331(13) 0.0672(7) Uani 1 1 d D . .
C13 C 1.1652(8) 0.1365(2) 0.47440(12) 0.0726(8) Uani 1 1 d D . .
H3 H 0.685(6) 0.2519(12) 0.3070(10) 0.058(6) Uiso 1 1 d D . .
H4 H 0.397(7) 0.3362(13) 0.2113(10) 0.078(8) Uiso 1 1 d D . .
H5 H 0.176(5) 0.3327(14) 0.0950(11) 0.072(7) Uiso 1 1 d D . .
H6 H 0.280(6) 0.1937(16) 0.0222(8) 0.065(7) Uiso 1 1 d D . .
H7 H 0.550(6) 0.0494(12) 0.0685(9) 0.057(6) Uiso 1 1 d D . .
H11 H 1.273(6) -0.0409(14) 0.3705(11) 0.074(8) Uiso 1 1 d D . .
H12 H 1.441(6) 0.0105(15) 0.4981(10) 0.065(7) Uiso 1 1 d D . .
H13 H 1.151(7) 0.1873(15) 0.5141(10) 0.083(8) Uiso 1 1 d D . .

loop_
_atom_site_aniso_label
_atom_site_aniso_U_11
_atom_site_aniso_U_22
_atom_site_aniso_U_33
_atom_site_aniso_U_23
_atom_site_aniso_U_13
_atom_site_aniso_U_12
S1 0.0836(5) 0.0474(3) 0.0520(3) -0.0048(3) 0.0025(3) 0.0104(3)
O1 0.0594(10) 0.0457(8) 0.0407(8) 0.0021(6) -0.0016(8) 0.0023(8)
O2 0.0824(12) 0.0651(10) 0.0440(9) -0.0060(7) -0.0021(9) -0.0076(9)
C1 0.0464(13) 0.0462(12) 0.0373(11) 0.0029(9) 0.0066(10) -0.0046(10)
C2 0.0462(13) 0.0440(11) 0.0395(10) 0.0006(9) 0.0071(10) -0.0089(11)
C3 0.0540(15) 0.0395(11) 0.0451(12) -0.0025(10) 0.0072(11) -0.0072(10)
C4 0.0546(16) 0.0438(12) 0.0578(14) 0.0034(10) 0.0092(13) 0.0026(12)
C5 0.0500(15) 0.0536(14) 0.0669(16) 0.0178(12) 0.0036(13) 0.0038(12)
C6 0.0494(14) 0.0651(14) 0.0468(13) 0.0112(11) 0.0002(12) -0.0019(13)
C7 0.0493(13) 0.0519(13) 0.0442(12) 0.0012(10) 0.0012(11) -0.0030(11)
C8 0.0373(11) 0.0441(11) 0.0408(10) 0.0046(8) 0.0073(9) -0.0054(10)
C9 0.0415(13) 0.0432(11) 0.0423(11) 0.0055(9) 0.0096(10) -0.0061(10)
C10 0.0517(13) 0.0516(13) 0.0376(10) 0.0008(9) 0.0060(10) -0.0123(11)
C11 0.0526(15) 0.0620(15) 0.0514(14) 0.0068(12) 0.0016(12) -0.0057(13)
C12 0.0580(17) 0.094(2) 0.0501(15) 0.0168(14) -0.0073(13) -0.0146(16)
C13 0.087(2) 0.090(2) 0.0402(13) -0.0016(14) -0.0050(15) -0.0186(19)

loop_
_atom_type_symbol
_atom_type_description
_atom_type_scat_dispersion_real
_atom_type_scat_dispersion_imag
_atom_type_scat_source
S S 0.1246 0.1234 'International Tables Vol C Tables 4.2.6.8 and 6.1.1.4'
O O 0.0106 0.0060 'International Tables Vol C Tables 4.2.6.8 and 6.1.1.4'
H H 0.0000 0.0000 'International Tables Vol C Tables 4.2.6.8 and 6.1.1.4'
C C 0.0033 0.0016 'International Tables Vol C Tables 4.2.6.8 and 6.1.1.4'

loop_
_geom_angle_atom_site_label_1
_geom_angle_atom_site_label_2
_geom_angle_atom_site_label_3
_geom_angle
_geom_angle_site_symmetry_1
_geom_angle_site_symmetry_3
_geom_angle_publ_flag
O1 C1 C8 116.63(17) . . ?
O1 C1 S1 116.27(15) . . ?
O1 C2 C10 108.93(17) . . ?
O2 C10 C2 116.29(19) . . ?
O2 C13 H13 110.8(14) . . ?
C1 O1 C2 122.45(15) . . ?
C2 C3 C9 119.93(19) . . ?
C2 C3 H3 123.0(12) . . ?
C3 C2 O1 122.07(18) . . ?
C3 C2 C10 129.00(19) . . ?
C4 C5 C6 120.1(2) . . ?
C4 C5 H5 120.2(13) . . ?
C4 C9 C3 122.61(19) . . ?
C5 C4 C9 120.7(2) . . ?
C5 C4 H4 121.0(13) . . ?
C5 C6 H6 118.7(13) . . ?
C6 C7 C8 120.2(2) . . ?
C6 C7 H7 121.8(12) . . ?
C6 C5 H5 119.5(13) . . ?
C7 C6 C5 120.4(2) . . ?
C7 C6 H6 120.9(13) . . ?
C7 C8 C9 119.75(19) . . ?
C7 C8 C1 119.93(18) . . ?
C8 C1 S1 127.10(15) . . ?
C8 C7 H7 117.9(12) . . ?
C8 C9 C4 118.80(19) . . ?
C8 C9 C3 118.59(18) . . ?
C9 C4 H4 118.2(13) . . ?
C9 C3 H3 117.0(12) . . ?
C9 C8 C1 120.32(18) . . ?
C10 O2 C13 104.95(19) . . ?
C10 C11 C12 106.6(2) . . ?
C10 C11 H11 127.1(14) . . ?
C11 C10 O2 110.49(19) . . ?
C11 C10 C2 133.2(2) . . ?
C11 C12 H12 127.8(13) . . ?
C12 C13 O2 111.2(2) . . ?
C12 C13 H13 138.1(14) . . ?
C12 C11 H11 126.3(14) . . ?
C13 C12 C11 106.8(3) . . ?
C13 C12 H12 125.4(12) . . ?

loop_
_geom_bond_atom_site_label_1
_geom_bond_atom_site_label_2
_geom_bond_distance
_geom_bond_site_symmetry_2
_geom_bond_publ_flag
S1 C1 1.630(2) . ?
O1 C1 1.373(2) . ?
O1 C2 1.383(2) . ?
O2 C10 1.370(2) . ?
O2 C13 1.381(3) . ?
C1 C8 1.453(3) . ?
C2 C3 1.326(3) . ?
C2 C10 1.446(3) . ?
C3 C9 1.435(3) . ?
C3 H3 0.997(15) . ?
C4 C5 1.368(3) . ?
C4 C9 1.405(3) . ?
C4 H4 1.014(16) . ?
C5 C6 1.397(3) . ?
C5 H5 1.018(16) . ?
C6 C7 1.367(3) . ?
C6 H6 1.000(15) . ?
C7 C8 1.402(3) . ?
C7 H7 0.999(15) . ?
C8 C9 1.404(3) . ?
C10 C11 1.340(3) . ?
C11 C12 1.418(3) . ?
C11 H11 0.989(16) . ?
C12 C13 1.317(4) . ?
C12 H12 1.026(16) . ?
C13 H13 1.028(16) . ?

loop_
_geom_torsion_atom_site_label_1
_geom_torsion_atom_site_label_2
_geom_torsion_atom_site_label_3
_geom_torsion_atom_site_label_4
_geom_torsion
_geom_torsion_site_symmetry_1
_geom_torsion_site_symmetry_2
_geom_torsion_site_symmetry_3
_geom_torsion_site_symmetry_4
_geom_torsion_publ_flag
S1 C1 C8 C9 178.63(16) . . . . ?
S1 C1 C8 C7 -1.4(3) . . . . ?
O1 C2 C3 C9 -1.2(3) . . . . ?
O1 C1 C8 C7 179.04(19) . . . . ?
O1 C1 C8 C9 -1.0(3) . . . . ?
O1 C2 C10 C11 3.9(3) . . . . ?
O1 C2 C10 O2 -177.34(17) . . . . ?
O2 C10 C11 C12 0.0(3) . . . . ?
C1 C8 C9 C4 -179.7(2) . . . . ?
C1 C8 C9 C3 0.9(3) . . . . ?
C1 O1 C2 C3 1.2(3) . . . . ?
C1 O1 C2 C10 -178.36(18) . . . . ?
C2 O1 C1 C8 -0.1(3) . . . . ?
C2 C10 C11 C12 178.8(2) . . . . ?
C2 O1 C1 S1 -179.69(15) . . . . ?
C2 C3 C9 C8 0.2(3) . . . . ?
C2 C3 C9 C4 -179.2(2) . . . . ?
C3 C2 C10 C11 -175.6(3) . . . . ?
C3 C2 C10 O2 3.2(3) . . . . ?
C4 C5 C6 C7 0.1(4) . . . . ?
C5 C6 C7 C8 -0.6(4) . . . . ?
C5 C4 C9 C8 -0.8(3) . . . . ?
C5 C4 C9 C3 178.6(2) . . . . ?
C6 C7 C8 C9 0.4(3) . . . . ?
C6 C7 C8 C1 -179.6(2) . . . . ?
C7 C8 C9 C4 0.3(3) . . . . ?
C7 C8 C9 C3 -179.1(2) . . . . ?
C9 C4 C5 C6 0.6(4) . . . . ?
C10 C2 C3 C9 178.2(2) . . . . ?
C10 C11 C12 C13 0.3(3) . . . . ?
C10 O2 C13 C12 0.4(3) . . . . ?
C11 C12 C13 O2 -0.4(3) . . . . ?
C13 O2 C10 C11 -0.2(3) . . . . ?
C13 O2 C10 C2 -179.3(2) . . . . ?

loop_
_cod_related_entry_id
_cod_related_entry_database
_cod_related_entry_code
1 ChemSpider 25940750
